data_4308669
loop_
_publ_author_name
'Richard D. Adams'
'Burjor Captain'
'Jack L. Smith'

_publ_contact_author_name 'Richard D. Adams'
_publ_section_title
;
High-Nuclearity Iridium Carbonyl Clusters Containing Phenylgermyl
Ligands: Synthesis, Structures, and Reactivity
;
_journal_name_full 'Inorganic Chemistry'
_journal_page_first 1413
_journal_page_last 1420
_journal_paper_doi 10.1021/ic0485108
_journal_volume 44
_journal_year 2005
_chemical_formula_sum 'C96.5 H76 Cl Ge6 Ir3 O6'
_chemical_formula_weight 2379.16
_chemical_name_systematic
;
?
;
_space_group_IT_number 2
_symmetry_cell_setting triclinic
_symmetry_space_group_name_Hall '-P 1'
_symmetry_space_group_name_H-M 'P -1'
_atom_sites_solution_hydrogens geom
_atom_sites_solution_primary direct
_atom_sites_solution_secondary difmap
_audit_creation_method SHELXL-97
_cell_angle_alpha 100.4930(10)
_cell_angle_beta 98.2080(10)
_cell_angle_gamma 118.0860(10)
_cell_formula_units_Z 2
_cell_length_a 15.3856(5)
_cell_length_b 15.7158(5)
_cell_length_c 20.5575(6)
_cell_measurement_reflns_used 7526
_cell_measurement_temperature 293(2)
_cell_measurement_theta_max 24.98
_cell_measurement_theta_min 2.21
_cell_volume 4159.8(2)
_computing_cell_refinement 'SAINT+  V6.2 (Bruker, 2001)'
_computing_data_collection 'SMART V5.625 (Bruker, 2001)'
_computing_data_reduction 'SAINT+  V6.2'
_computing_molecular_graphics 'SHELXTL V6.1 (Sheldrick, 1997)'
_computing_publication_material 'SHELXTL V6.1'
_computing_structure_refinement 'SHELXL-97 (Sheldrick, 1997)'
_computing_structure_solution 'SHELXS-97 (Sheldrick, 1990)'
_diffrn_ambient_temperature 293(2)
_diffrn_measured_fraction_theta_full 0.998
_diffrn_measured_fraction_theta_max 0.998
_diffrn_measurement_device_type 'Bruker SMART APEX CCD diffractometer'
_diffrn_measurement_method 'omega scans'
_diffrn_radiation_monochromator graphite
_diffrn_radiation_source 'fine-focus sealed tube'
_diffrn_radiation_type MoK\a
_diffrn_radiation_wavelength 0.71073
_diffrn_reflns_av_R_equivalents 0.0357
_diffrn_reflns_av_sigmaI/netI 0.0503
_diffrn_reflns_limit_h_max 18
_diffrn_reflns_limit_h_min -18
_diffrn_reflns_limit_k_max 18
_diffrn_reflns_limit_k_min -18
_diffrn_reflns_limit_l_max 24
_diffrn_reflns_limit_l_min -24
_diffrn_reflns_number 34536
_diffrn_reflns_theta_full 25.03
_diffrn_reflns_theta_max 25.03
_diffrn_reflns_theta_min 1.04
_diffrn_standards_decay_% <1
_exptl_absorpt_coefficient_mu 7.001
_exptl_absorpt_correction_T_max 1.000
_exptl_absorpt_correction_T_min 0.774
_exptl_absorpt_correction_type SADABS
_exptl_absorpt_process_details '(SADABS, Bruker, 1997)'
_exptl_crystal_colour red
_exptl_crystal_density_diffrn 1.899
_exptl_crystal_density_method 'not measured'
_exptl_crystal_description block
_exptl_crystal_F_000 2286
_exptl_crystal_size_max 0.15
_exptl_crystal_size_mid 0.10
_exptl_crystal_size_min 0.04
_refine_diff_density_max 1.504
_refine_diff_density_min -0.817
_refine_diff_density_rms 0.137
_refine_ls_extinction_method none
_refine_ls_goodness_of_fit_ref 1.021
_refine_ls_hydrogen_treatment mixed
_refine_ls_matrix_type full
_refine_ls_number_parameters 1012
_refine_ls_number_reflns 14659
_refine_ls_number_restraints 3
_refine_ls_restrained_S_all 1.024
_refine_ls_R_factor_all 0.0504
_refine_ls_R_factor_gt 0.0371
_refine_ls_shift/su_max 0.001
_refine_ls_shift/su_mean 0.000
_refine_ls_structure_factor_coef Fsqd
_refine_ls_weighting_details 'calc w=1/[\s^2^(Fo^2^)+(0.0382P)^2^+3.4957P] where P=(Fo^2^+2Fc^2^)/3'
_refine_ls_weighting_scheme calc
_refine_ls_wR_factor_gt 0.0795
_refine_ls_wR_factor_ref 0.0864
_reflns_number_gt 11933
_reflns_number_total 14659
_reflns_threshold_expression >2sigma(I)
_cod_data_source_file ic0485108si20041027_105929_5.cif
_cod_data_source_block Ir3Ge6
_cod_depositor_comments
;
The following automatic conversions were performed:
'_symmetry_cell_setting' value 'Triclinic' changed to 'triclinic'
according to '/home/saulius/struct/CIF-dictionaries/cif_core.dic'
dictionary named 'cif_core.dic' version 2.4.1 from 2010-06-29.

Automatic conversion script
Id: cif_fix_enum 1527 2010-12-29 10:47:43Z saulius 
;
_cod_original_formula_sum 'C96.50 H76 Cl Ge6 Ir3 O6'
_cod_database_code 4308669

loop_
_symmetry_equiv_pos_as_xyz
'x, y, z'
'-x, -y, -z'

loop_
_atom_site_label
_atom_site_type_symbol
_atom_site_fract_x
_atom_site_fract_y
_atom_site_fract_z
_atom_site_U_iso_or_equiv
_atom_site_adp_type
_atom_site_occupancy
_atom_site_symmetry_multiplicity
_atom_site_calc_flag
_atom_site_refinement_flags
_atom_site_disorder_assembly
_atom_site_disorder_group
Ir1 Ir 0.580796(19) 0.432027(19) 0.250331(13) 0.02849(7) Uani 1 1 d . . .
Ir2 Ir 0.799644(19) 0.522667(19) 0.259331(13) 0.02835(7) Uani 1 1 d . . .
Ir3 Ir 0.706263(19) 0.646703(19) 0.271407(13) 0.02877(7) Uani 1 1 d . . .
Ge1 Ge 0.68036(5) 0.34370(5) 0.26120(3) 0.02929(16) Uani 1 1 d . . .
Ge2 Ge 0.89601(5) 0.71166(5) 0.28270(3) 0.03009(16) Uani 1 1 d . . .
Ge3 Ge 0.51403(5) 0.55431(5) 0.25423(3) 0.02945(16) Uani 1 1 d . . .
Ge4 Ge 0.40640(5) 0.27478(5) 0.23476(4) 0.03459(17) Uani 1 1 d . . .
Ge5 Ge 0.96023(5) 0.51309(5) 0.24566(4) 0.03279(17) Uani 1 1 d . . .
Ge6 Ge 0.72412(6) 0.81622(6) 0.26979(4) 0.03809(18) Uani 1 1 d . . .
O11 O 0.5230(4) 0.3705(4) 0.0946(3) 0.0543(14) Uani 1 1 d . . .
O12 O 0.6164(4) 0.4779(4) 0.4053(2) 0.0456(13) Uani 1 1 d . . .
O21 O 0.7477(4) 0.4614(5) 0.1035(3) 0.0615(16) Uani 1 1 d . . .
O22 O 0.8586(4) 0.5568(4) 0.4132(3) 0.0536(14) Uani 1 1 d . . .
O31 O 0.6660(4) 0.6079(4) 0.1163(3) 0.0517(14) Uani 1 1 d . . .
O32 O 0.7440(4) 0.7084(4) 0.4253(3) 0.0532(14) Uani 1 1 d . . .
C9 C 0.6937(5) 0.3078(5) 0.3475(3) 0.0349(16) Uani 1 1 d . . .
C10 C 0.6581(5) 0.2300(5) 0.1900(4) 0.0364(16) Uani 1 1 d . . .
C11 C 0.9488(6) 0.7765(6) 0.2131(4) 0.0424(18) Uani 1 1 d . . .
C12 C 1.0056(5) 0.7851(5) 0.3696(4) 0.0392(17) Uani 1 1 d . . .
C13 C 0.4396(5) 0.5521(5) 0.3239(3) 0.0345(16) Uani 1 1 d . . .
C14 C 0.4365(5) 0.5702(5) 0.1770(3) 0.0392(17) Uani 1 1 d . . .
C15 C 0.3854(6) 0.1458(6) 0.1798(4) 0.0452(19) Uani 1 1 d . . .
C16 C 0.3727(5) 0.2456(5) 0.3206(4) 0.0368(16) Uani 1 1 d . . .
C17 C 0.2879(5) 0.2809(6) 0.1883(4) 0.048(2) Uani 1 1 d . . .
C18 C 0.9447(5) 0.4353(6) 0.1520(4) 0.0412(17) Uani 1 1 d . . .
C19 C 0.5447(5) 0.3934(5) 0.1525(4) 0.0335(15) Uani 1 1 d . . .
C20 C 0.6025(5) 0.4602(5) 0.3481(4) 0.0314(15) Uani 1 1 d . . .
C21 C 0.9911(5) 0.4481(6) 0.3106(4) 0.0421(18) Uani 1 1 d . . .
C22 C 1.0917(5) 0.6379(6) 0.2588(4) 0.0416(18) Uani 1 1 d . . .
C23 C 0.8634(6) 0.9307(6) 0.3103(5) 0.059(2) Uani 1 1 d . . .
C24 C 0.6847(8) 0.8202(6) 0.1755(4) 0.059(2) Uani 1 1 d . . .
C25 C 0.6474(5) 0.8632(6) 0.3199(4) 0.0430(18) Uani 1 1 d . . .
C26 C 0.6094(6) 0.2074(6) 0.1215(4) 0.0473(19) Uani 1 1 d . . .
H18 H 0.5841 0.2470 0.1087 0.057 Uiso 1 1 calc R . .
C27 C 0.5976(6) 0.1273(6) 0.0717(4) 0.059(2) Uani 1 1 d . . .
H19 H 0.5645 0.1139 0.0264 0.071 Uiso 1 1 calc R . .
C28 C 0.6343(7) 0.0681(7) 0.0891(5) 0.064(2) Uani 1 1 d . . .
H20 H 0.6279 0.0154 0.0556 0.077 Uiso 1 1 calc R . .
C29 C 0.7671(5) 0.4861(5) 0.1617(4) 0.0390(17) Uani 1 1 d . . .
C30 C 0.8378(5) 0.5456(5) 0.3560(4) 0.0367(16) Uani 1 1 d . . .
C31 C 0.6808(7) 0.0876(6) 0.1567(5) 0.067(3) Uani 1 1 d . . .
H23 H 0.7040 0.0464 0.1690 0.080 Uiso 1 1 calc R . .
C32 C 0.6935(6) 0.1665(6) 0.2058(4) 0.050(2) Uani 1 1 d . . .
H24 H 0.7264 0.1787 0.2510 0.060 Uiso 1 1 calc R . .
C33 C 0.6122(6) 0.2718(6) 0.3765(4) 0.0454(19) Uani 1 1 d . . .
H25 H 0.5514 0.2661 0.3553 0.054 Uiso 1 1 calc R . .
C34 C 0.6188(7) 0.2439(6) 0.4362(4) 0.057(2) Uani 1 1 d . . .
H26 H 0.5626 0.2194 0.4542 0.068 Uiso 1 1 calc R . .
C35 C 0.7071(7) 0.2520(6) 0.4687(4) 0.056(2) Uani 1 1 d . . .
H27 H 0.7119 0.2347 0.5095 0.068 Uiso 1 1 calc R . .
C36 C 0.7890(7) 0.2861(6) 0.4407(4) 0.057(2) Uani 1 1 d . . .
H28 H 0.8490 0.2904 0.4620 0.069 Uiso 1 1 calc R . .
C37 C 0.7825(6) 0.3140(6) 0.3815(4) 0.048(2) Uani 1 1 d . . .
H29 H 0.8389 0.3376 0.3635 0.058 Uiso 1 1 calc R . .
C38 C 0.9750(6) 0.3528(6) 0.2909(4) 0.053(2) Uani 1 1 d . . .
H30 H 0.9478 0.3165 0.2448 0.064 Uiso 1 1 calc R . .
C39 C 0.6821(5) 0.6221(5) 0.1733(4) 0.0340(16) Uani 1 1 d . . .
C40 C 0.7307(5) 0.6847(5) 0.3673(3) 0.0343(16) Uani 1 1 d . . .
C41 C 0.9982(7) 0.3091(7) 0.3384(6) 0.070(3) Uani 1 1 d . . .
H33 H 0.9863 0.2440 0.3238 0.084 Uiso 1 1 calc R . .
C42 C 1.0389(7) 0.3617(8) 0.4069(6) 0.074(3) Uani 1 1 d . . .
H34 H 1.0556 0.3326 0.4384 0.089 Uiso 1 1 calc R . .
C43 C 1.0545(6) 0.4556(8) 0.4284(5) 0.063(2) Uani 1 1 d . . .
H35 H 1.0810 0.4906 0.4748 0.075 Uiso 1 1 calc R . .
C44 C 1.0308(5) 0.5001(6) 0.3812(4) 0.050(2) Uani 1 1 d . . .
H36 H 1.0414 0.5645 0.3964 0.060 Uiso 1 1 calc R . .
C45 C 1.1790(6) 0.6647(6) 0.3093(4) 0.056(2) Uani 1 1 d . . .
H37 H 1.1737 0.6269 0.3400 0.067 Uiso 1 1 calc R . .
C46 C 1.2733(7) 0.7470(8) 0.3141(5) 0.076(3) Uani 1 1 d . . .
H38 H 1.3302 0.7643 0.3483 0.091 Uiso 1 1 calc R . .
C47 C 1.2826(8) 0.8026(8) 0.2687(6) 0.079(3) Uani 1 1 d . . .
H39 H 1.3458 0.8579 0.2723 0.094 Uiso 1 1 calc R . .
C48 C 1.1993(7) 0.7770(7) 0.2179(5) 0.066(3) Uani 1 1 d . . .
H40 H 1.2059 0.8145 0.1868 0.079 Uiso 1 1 calc R . .
C49 C 1.1060(6) 0.6959(6) 0.2129(4) 0.052(2) Uani 1 1 d . . .
H41 H 1.0503 0.6789 0.1778 0.063 Uiso 1 1 calc R . .
C50 C 0.9878(6) 0.7898(6) 0.4340(4) 0.049(2) Uani 1 1 d . . .
H42 H 0.9208 0.7563 0.4371 0.059 Uiso 1 1 calc R . .
C51 C 1.0659(7) 0.8424(7) 0.4937(4) 0.064(2) Uani 1 1 d . . .
H43 H 1.0512 0.8458 0.5361 0.077 Uiso 1 1 calc R . .
C52 C 1.1651(7) 0.8896(6) 0.4898(5) 0.062(2) Uani 1 1 d . . .
H44 H 1.2186 0.9263 0.5295 0.075 Uiso 1 1 calc R . .
C53 C 1.1845(6) 0.8818(6) 0.4267(5) 0.058(2) Uani 1 1 d . . .
H45 H 1.2517 0.9103 0.4237 0.069 Uiso 1 1 calc R . .
C54 C 1.1068(6) 0.8330(6) 0.3686(4) 0.0483(19) Uani 1 1 d . . .
H46 H 1.1223 0.8318 0.3264 0.058 Uiso 1 1 calc R . .
C55 C 1.0245(6) 0.8774(6) 0.2320(5) 0.056(2) Uani 1 1 d . . .
H47 H 1.0475 0.9154 0.2776 0.068 Uiso 1 1 calc R . .
C56 C 1.0661(8) 0.9216(8) 0.1832(7) 0.089(4) Uani 1 1 d . . .
H48 H 1.1182 0.9887 0.1966 0.107 Uiso 1 1 calc R . .
C57 C 1.0314(9) 0.8677(11) 0.1152(7) 0.098(4) Uani 1 1 d . . .
H49 H 1.0607 0.8977 0.0829 0.117 Uiso 1 1 calc R . .
C58 C 0.9551(8) 0.7716(9) 0.0957(5) 0.075(3) Uani 1 1 d . . .
H50 H 0.9292 0.7356 0.0495 0.090 Uiso 1 1 calc R . .
C59 C 0.9150(6) 0.7263(7) 0.1439(4) 0.057(2) Uani 1 1 d . . .
H51 H 0.8631 0.6591 0.1294 0.069 Uiso 1 1 calc R . .
C60 C 0.4312(6) 0.5352(6) 0.1084(4) 0.0459(19) Uani 1 1 d . . .
H52 H 0.4665 0.5025 0.0975 0.055 Uiso 1 1 calc R . .
C61 C 0.3758(6) 0.5474(7) 0.0563(4) 0.059(2) Uani 1 1 d . . .
H53 H 0.3736 0.5228 0.0110 0.071 Uiso 1 1 calc R . .
C62 C 0.3235(7) 0.5960(7) 0.0711(5) 0.069(3) Uani 1 1 d . . .
H54 H 0.2852 0.6042 0.0361 0.083 Uiso 1 1 calc R . .
C63 C 0.3287(6) 0.6323(7) 0.1383(4) 0.063(2) Uani 1 1 d . . .
H55 H 0.2935 0.6653 0.1488 0.076 Uiso 1 1 calc R . .
C64 C 0.3846(6) 0.6208(6) 0.1904(4) 0.050(2) Uani 1 1 d . . .
H56 H 0.3879 0.6475 0.2355 0.060 Uiso 1 1 calc R . .
C65 C 0.4832(6) 0.5886(6) 0.3953(4) 0.0442(18) Uani 1 1 d . . .
H57 H 0.5537 0.6201 0.4117 0.053 Uiso 1 1 calc R . .
C66 C 0.4247(6) 0.5791(6) 0.4418(4) 0.054(2) Uani 1 1 d . . .
H58 H 0.4556 0.6046 0.4887 0.065 Uiso 1 1 calc R . .
C67 C 0.3191(6) 0.5309(7) 0.4173(4) 0.057(2) Uani 1 1 d . . .
H59 H 0.2790 0.5236 0.4481 0.069 Uiso 1 1 calc R . .
C68 C 0.2736(6) 0.4941(7) 0.3482(4) 0.057(2) Uani 1 1 d . . .
H60 H 0.2030 0.4619 0.3320 0.068 Uiso 1 1 calc R . .
C69 C 0.3341(5) 0.5053(6) 0.3025(4) 0.0455(19) Uani 1 1 d . . .
H61 H 0.3025 0.4805 0.2557 0.055 Uiso 1 1 calc R . .
C70 C 0.2850(7) 0.3113(7) 0.1297(5) 0.069(3) Uani 1 1 d . . .
H62 H 0.3399 0.3295 0.1103 0.083 Uiso 1 1 calc R . .
C71 C 0.2017(8) 0.3147(9) 0.0999(6) 0.100(4) Uani 1 1 d . . .
H63 H 0.2010 0.3352 0.0602 0.120 Uiso 1 1 calc R . .
C72 C 0.1217(9) 0.2895(11) 0.1261(7) 0.119(5) Uani 1 1 d . . .
H64 H 0.0661 0.2931 0.1055 0.142 Uiso 1 1 calc R . .
C73 C 0.1225(9) 0.2593(12) 0.1821(7) 0.128(6) Uani 1 1 d . . .
H65 H 0.0662 0.2412 0.2001 0.153 Uiso 1 1 calc R . .
C74 C 0.2036(7) 0.2536(8) 0.2148(5) 0.085(3) Uani 1 1 d . . .
H66 H 0.2018 0.2319 0.2540 0.102 Uiso 1 1 calc R . .
C75 C 0.3406(6) 0.1518(6) 0.3301(4) 0.055(2) Uani 1 1 d . . .
H67 H 0.3350 0.1005 0.2958 0.066 Uiso 1 1 calc R . .
C76 C 0.3166(7) 0.1337(7) 0.3904(5) 0.070(3) Uani 1 1 d . . .
H68 H 0.2977 0.0708 0.3968 0.084 Uiso 1 1 calc R . .
C77 C 0.3201(6) 0.2050(7) 0.4401(4) 0.064(2) Uani 1 1 d . . .
H69 H 0.3044 0.1916 0.4805 0.076 Uiso 1 1 calc R . .
C78 C 0.3470(6) 0.2977(7) 0.4307(4) 0.057(2) Uani 1 1 d . . .
H70 H 0.3476 0.3467 0.4642 0.068 Uiso 1 1 calc R . .
C79 C 0.3731(5) 0.3183(6) 0.3716(4) 0.0447(18) Uani 1 1 d . . .
H71 H 0.3913 0.3812 0.3656 0.054 Uiso 1 1 calc R . .
C80 C 0.3145(7) 0.0941(7) 0.1164(4) 0.063(2) Uani 1 1 d . . .
H72 H 0.2792 0.1223 0.0978 0.076 Uiso 1 1 calc R . .
C81 C 0.2956(8) 0.0010(8) 0.0803(5) 0.084(3) Uani 1 1 d . . .
H73 H 0.2481 -0.0321 0.0377 0.100 Uiso 1 1 calc R . .
C82 C 0.3447(9) -0.0427(7) 0.1057(6) 0.080(3) Uani 1 1 d . . .
H74 H 0.3305 -0.1055 0.0807 0.096 Uiso 1 1 calc R . .
C83 C 0.4149(7) 0.0047(7) 0.1675(5) 0.065(2) Uani 1 1 d . . .
H75 H 0.4489 -0.0251 0.1853 0.078 Uiso 1 1 calc R . .
C84 C 0.4349(6) 0.0986(6) 0.2037(4) 0.056(2) Uani 1 1 d . . .
H76 H 0.4836 0.1312 0.2458 0.067 Uiso 1 1 calc R . .
C85 C 0.7463(10) 0.8306(9) 0.1313(6) 0.100(4) Uani 1 1 d . . .
H77 H 0.8097 0.8374 0.1470 0.120 Uiso 1 1 calc R . .
C86 C 0.7181(14) 0.8313(11) 0.0659(7) 0.137(7) Uani 1 1 d . . .
H78 H 0.7613 0.8374 0.0375 0.164 Uiso 1 1 calc R . .
C87 C 0.6276(14) 0.8231(9) 0.0422(6) 0.119(6) Uani 1 1 d . . .
H79 H 0.6102 0.8270 -0.0019 0.143 Uiso 1 1 calc R . .
C88 C 0.5617(10) 0.8094(7) 0.0815(6) 0.097(4) Uani 1 1 d . . .
H80 H 0.4976 0.7999 0.0640 0.116 Uiso 1 1 calc R . .
C89 C 0.5912(8) 0.8096(6) 0.1489(4) 0.067(3) Uani 1 1 d . . .
H81 H 0.5469 0.8024 0.1767 0.081 Uiso 1 1 calc R . .
C90 C 0.6482(7) 0.9492(6) 0.3109(4) 0.059(2) Uani 1 1 d . . .
H82 H 0.6806 0.9795 0.2798 0.071 Uiso 1 1 calc R . .
C91 C 0.6025(7) 0.9898(7) 0.3470(5) 0.069(3) Uani 1 1 d . . .
H83 H 0.6030 1.0466 0.3394 0.083 Uiso 1 1 calc R . .
C92 C 0.5553(7) 0.9482(8) 0.3946(5) 0.075(3) Uani 1 1 d . . .
H84 H 0.5239 0.9763 0.4188 0.090 Uiso 1 1 calc R . .
C93 C 0.5554(7) 0.8659(8) 0.4056(5) 0.070(3) Uani 1 1 d . . .
H85 H 0.5247 0.8377 0.4380 0.083 Uiso 1 1 calc R . .
C94 C 0.6015(6) 0.8230(6) 0.3682(4) 0.052(2) Uani 1 1 d . . .
H86 H 0.6010 0.7664 0.3761 0.063 Uiso 1 1 calc R . .
C95 C 0.9200(7) 0.9455(7) 0.3730(6) 0.076(3) Uani 1 1 d . . .
H87 H 0.8918 0.8994 0.3974 0.091 Uiso 1 1 calc R . .
C96 C 0.8619(7) 0.3423(7) 0.1179(5) 0.073(3) Uani 1 1 d . . .
H88 H 0.8110 0.3120 0.1396 0.088 Uiso 1 1 calc R . .
C97 C 1.0185(9) 1.0272(9) 0.4018(8) 0.121(5) Uani 1 1 d . . .
H92 H 1.0571 1.0359 0.4442 0.145 Uiso 1 1 calc R . .
C98 C 0.8515(8) 0.2920(9) 0.0523(5) 0.098(4) Uani 1 1 d . . .
H93 H 0.7934 0.2293 0.0307 0.118 Uiso 1 1 calc R . .
C99 C 1.0571(11) 1.0963(10) 0.3637(12) 0.149(9) Uani 1 1 d . . .
H89 H 1.1219 1.1531 0.3820 0.179 Uiso 1 1 calc R . .
C100 C 0.9221(9) 0.3306(9) 0.0195(5) 0.086(3) Uani 1 1 d . . .
H94 H 0.9135 0.2964 -0.0251 0.104 Uiso 1 1 calc R . .
C101 C 1.0036(12) 1.0823(12) 0.3026(13) 0.166(10) Uani 1 1 d . . .
H90 H 1.0324 1.1275 0.2776 0.200 Uiso 1 1 calc R . .
C102 C 1.0065(10) 0.4202(9) 0.0515(6) 0.094(4) Uani 1 1 d . . .
H95 H 1.0571 0.4481 0.0291 0.113 Uiso 1 1 calc R . .
C103 C 0.9069(8) 1.0029(8) 0.2756(7) 0.104(4) Uani 1 1 d . . .
H91 H 0.8691 0.9964 0.2335 0.125 Uiso 1 1 calc R . .
C104 C 1.0189(8) 0.4712(7) 0.1176(5) 0.078(3) Uani 1 1 d . . .
H96 H 1.0793 0.5318 0.1395 0.093 Uiso 1 1 calc R . .
Cl1 Cl 0.8898(8) 0.0819(8) 0.0899(5) 0.191(4) Uiso 0.50 1 d PD . .
Cl2 Cl 0.9551(7) -0.0220(9) -0.0008(6) 0.195(4) Uiso 0.50 1 d PD . .
C1 C 0.977(2) 0.047(2) 0.0773(12) 0.162(12) Uiso 0.50 1 d PD . .
H1A H 1.0436 0.1078 0.0883 0.194 Uiso 0.50 1 calc PR . .
H1B H 0.9807 0.0101 0.1094 0.194 Uiso 0.50 1 calc PR . .

loop_
_atom_site_aniso_label
_atom_site_aniso_U_11
_atom_site_aniso_U_22
_atom_site_aniso_U_33
_atom_site_aniso_U_23
_atom_site_aniso_U_13
_atom_site_aniso_U_12
Ir1 0.02850(14) 0.03070(15) 0.02594(14) 0.00701(11) 0.00630(11) 0.01546(12)
Ir2 0.02908(14) 0.03023(15) 0.02728(14) 0.00769(11) 0.00697(11) 0.01662(12)
Ir3 0.03131(14) 0.03044(15) 0.02772(14) 0.00866(11) 0.00906(11) 0.01770(12)
Ge1 0.0325(4) 0.0288(4) 0.0286(4) 0.0082(3) 0.0076(3) 0.0173(3)
Ge2 0.0290(4) 0.0304(4) 0.0311(4) 0.0101(3) 0.0100(3) 0.0143(3)
Ge3 0.0299(4) 0.0376(4) 0.0255(4) 0.0091(3) 0.0075(3) 0.0207(3)
Ge4 0.0300(4) 0.0351(4) 0.0315(4) 0.0076(3) 0.0069(3) 0.0121(3)
Ge5 0.0297(4) 0.0371(4) 0.0342(4) 0.0087(3) 0.0085(3) 0.0195(3)
Ge6 0.0484(5) 0.0353(4) 0.0411(4) 0.0162(4) 0.0167(4) 0.0263(4)
O11 0.064(4) 0.067(4) 0.026(3) 0.001(3) 0.001(3) 0.035(3)
O12 0.053(3) 0.053(3) 0.029(3) 0.011(2) 0.010(2) 0.026(3)
O21 0.067(4) 0.087(5) 0.028(3) 0.004(3) 0.004(3) 0.044(4)
O22 0.067(4) 0.060(4) 0.028(3) 0.007(3) 0.002(3) 0.033(3)
O31 0.068(4) 0.065(4) 0.035(3) 0.018(3) 0.017(3) 0.041(3)
O32 0.045(3) 0.075(4) 0.032(3) 0.010(3) 0.011(2) 0.026(3)
C9 0.040(4) 0.030(4) 0.035(4) 0.011(3) 0.010(3) 0.018(3)
C10 0.037(4) 0.029(4) 0.042(4) 0.013(3) 0.014(3) 0.015(3)
C11 0.045(4) 0.051(5) 0.052(5) 0.032(4) 0.025(4) 0.031(4)
C12 0.040(4) 0.029(4) 0.039(4) 0.005(3) 0.007(3) 0.013(3)
C13 0.033(4) 0.038(4) 0.037(4) 0.006(3) 0.007(3) 0.024(3)
C14 0.036(4) 0.048(5) 0.031(4) 0.015(3) 0.010(3) 0.018(4)
C15 0.043(4) 0.043(5) 0.035(4) 0.007(4) 0.017(4) 0.011(4)
C16 0.029(4) 0.036(4) 0.040(4) 0.010(3) 0.009(3) 0.012(3)
C17 0.029(4) 0.052(5) 0.045(5) 0.008(4) 0.000(3) 0.011(4)
C18 0.044(4) 0.045(5) 0.042(4) 0.010(4) 0.016(4) 0.027(4)
C19 0.032(4) 0.034(4) 0.032(4) 0.004(3) 0.000(3) 0.019(3)
C20 0.033(4) 0.032(4) 0.032(4) 0.010(3) 0.006(3) 0.019(3)
C21 0.024(4) 0.052(5) 0.052(5) 0.014(4) 0.009(3) 0.021(4)
C22 0.040(4) 0.045(5) 0.049(5) 0.011(4) 0.012(4) 0.030(4)
C23 0.051(5) 0.043(5) 0.100(8) 0.023(5) 0.031(5) 0.032(4)
C24 0.114(8) 0.051(5) 0.047(5) 0.028(4) 0.036(5) 0.059(6)
C25 0.036(4) 0.042(5) 0.041(4) 0.005(4) 0.000(3) 0.017(4)
C26 0.052(5) 0.039(5) 0.051(5) 0.007(4) 0.015(4) 0.025(4)
C27 0.062(6) 0.049(5) 0.043(5) -0.001(4) 0.013(4) 0.016(5)
C28 0.080(7) 0.049(6) 0.061(6) 0.012(5) 0.024(5) 0.032(5)
C29 0.031(4) 0.040(4) 0.044(5) 0.009(4) 0.004(3) 0.019(3)
C30 0.032(4) 0.031(4) 0.041(4) 0.007(3) 0.003(3) 0.015(3)
C31 0.104(8) 0.048(6) 0.067(6) 0.017(5) 0.024(6) 0.052(6)
C32 0.068(6) 0.035(5) 0.051(5) 0.015(4) 0.015(4) 0.030(4)
C33 0.044(4) 0.050(5) 0.049(5) 0.019(4) 0.014(4) 0.027(4)
C34 0.067(6) 0.068(6) 0.058(5) 0.032(5) 0.030(5) 0.043(5)
C35 0.084(7) 0.055(5) 0.045(5) 0.023(4) 0.020(5) 0.043(5)
C36 0.063(6) 0.064(6) 0.057(5) 0.029(5) 0.009(5) 0.039(5)
C37 0.037(4) 0.049(5) 0.062(5) 0.027(4) 0.015(4) 0.020(4)
C38 0.059(5) 0.054(5) 0.064(6) 0.024(4) 0.025(4) 0.037(5)
C39 0.036(4) 0.040(4) 0.029(4) 0.009(3) 0.012(3) 0.021(3)
C40 0.030(4) 0.048(5) 0.027(4) 0.013(3) 0.010(3) 0.020(3)
C41 0.074(7) 0.057(6) 0.104(8) 0.039(6) 0.034(6) 0.044(5)
C42 0.073(7) 0.093(8) 0.090(8) 0.060(7) 0.030(6) 0.054(6)
C43 0.045(5) 0.092(8) 0.062(6) 0.040(6) 0.018(4) 0.036(5)
C44 0.041(4) 0.059(5) 0.058(5) 0.025(4) 0.019(4) 0.027(4)
C45 0.047(5) 0.044(5) 0.067(6) 0.011(4) 0.007(4) 0.020(4)
C46 0.038(5) 0.077(7) 0.088(8) 0.008(6) 0.010(5) 0.018(5)
C47 0.057(6) 0.067(7) 0.114(9) 0.031(7) 0.044(6) 0.025(5)
C48 0.067(6) 0.060(6) 0.091(7) 0.036(5) 0.050(6) 0.035(5)
C49 0.049(5) 0.057(5) 0.069(6) 0.022(5) 0.024(4) 0.037(4)
C50 0.042(4) 0.053(5) 0.045(5) 0.009(4) 0.009(4) 0.021(4)
C51 0.073(6) 0.068(6) 0.046(5) 0.012(5) 0.006(5) 0.037(5)
C52 0.051(5) 0.045(5) 0.068(6) 0.008(5) -0.009(5) 0.016(4)
C53 0.035(4) 0.048(5) 0.081(7) 0.020(5) 0.006(5) 0.015(4)
C54 0.041(4) 0.040(5) 0.060(5) 0.015(4) 0.015(4) 0.016(4)
C55 0.058(5) 0.060(6) 0.074(6) 0.038(5) 0.025(5) 0.038(5)
C56 0.069(7) 0.076(8) 0.148(11) 0.077(8) 0.052(8) 0.036(6)
C57 0.099(9) 0.158(13) 0.091(9) 0.089(10) 0.056(8) 0.081(10)
C58 0.075(7) 0.122(10) 0.052(6) 0.044(6) 0.034(5) 0.057(7)
C59 0.057(5) 0.081(7) 0.053(5) 0.028(5) 0.019(4) 0.045(5)
C60 0.052(5) 0.057(5) 0.036(4) 0.011(4) 0.011(4) 0.035(4)
C61 0.073(6) 0.082(7) 0.030(4) 0.018(4) 0.011(4) 0.045(5)
C62 0.072(6) 0.100(8) 0.052(6) 0.034(5) 0.010(5) 0.055(6)
C63 0.066(6) 0.093(7) 0.063(6) 0.033(5) 0.018(5) 0.062(6)
C64 0.059(5) 0.069(6) 0.043(5) 0.023(4) 0.020(4) 0.045(5)
C65 0.040(4) 0.046(5) 0.043(4) 0.008(4) 0.010(4) 0.020(4)
C66 0.057(5) 0.071(6) 0.033(4) 0.010(4) 0.018(4) 0.032(5)
C67 0.048(5) 0.080(7) 0.057(6) 0.023(5) 0.027(4) 0.038(5)
C68 0.034(4) 0.083(7) 0.055(5) 0.016(5) 0.012(4) 0.032(5)
C69 0.041(4) 0.058(5) 0.045(4) 0.019(4) 0.016(4) 0.028(4)
C70 0.047(5) 0.081(7) 0.068(6) 0.032(5) 0.000(5) 0.023(5)
C71 0.066(7) 0.116(10) 0.100(9) 0.053(8) -0.015(7) 0.035(7)
C72 0.055(7) 0.169(14) 0.122(11) 0.041(10) -0.016(7) 0.060(8)
C73 0.064(8) 0.242(18) 0.099(10) 0.057(11) 0.025(7) 0.091(10)
C74 0.050(6) 0.126(10) 0.071(7) 0.035(7) 0.015(5) 0.038(6)
C75 0.053(5) 0.046(5) 0.058(5) 0.012(4) 0.024(4) 0.018(4)
C76 0.078(7) 0.067(7) 0.078(7) 0.040(6) 0.039(6) 0.036(6)
C77 0.062(6) 0.067(7) 0.049(5) 0.021(5) 0.027(5) 0.019(5)
C78 0.048(5) 0.065(6) 0.044(5) 0.007(4) 0.013(4) 0.021(4)
C79 0.043(4) 0.048(5) 0.038(4) 0.014(4) 0.010(4) 0.019(4)
C80 0.064(6) 0.055(6) 0.045(5) 0.003(4) 0.014(4) 0.015(5)
C81 0.072(7) 0.071(8) 0.054(6) -0.027(5) 0.007(5) 0.013(6)
C82 0.091(8) 0.042(6) 0.081(8) -0.005(5) 0.043(7) 0.016(6)
C83 0.068(6) 0.048(6) 0.079(7) 0.019(5) 0.038(5) 0.025(5)
C84 0.051(5) 0.048(5) 0.052(5) 0.011(4) 0.018(4) 0.011(4)
C85 0.175(12) 0.149(11) 0.089(8) 0.079(8) 0.084(8) 0.140(11)
C86 0.29(2) 0.170(14) 0.094(10) 0.096(10) 0.125(13) 0.185(16)
C87 0.249(19) 0.067(8) 0.047(7) 0.030(6) 0.035(10) 0.081(11)
C88 0.127(10) 0.058(7) 0.067(7) 0.023(6) -0.006(7) 0.025(7)
C89 0.096(7) 0.041(5) 0.050(6) 0.009(4) 0.005(5) 0.028(5)
C90 0.080(6) 0.045(5) 0.061(6) 0.014(4) 0.018(5) 0.040(5)
C91 0.086(7) 0.060(6) 0.066(6) 0.004(5) 0.004(6) 0.050(6)
C92 0.061(6) 0.088(8) 0.073(7) -0.012(6) 0.008(5) 0.051(6)
C93 0.062(6) 0.091(8) 0.077(7) 0.031(6) 0.036(5) 0.049(6)
C94 0.056(5) 0.042(5) 0.060(5) 0.012(4) 0.016(4) 0.027(4)
C95 0.054(6) 0.045(6) 0.106(8) -0.008(5) 0.013(6) 0.019(5)
C96 0.056(6) 0.068(7) 0.065(6) -0.006(5) 0.022(5) 0.016(5)
C97 0.066(8) 0.070(9) 0.182(14) -0.038(9) -0.014(8) 0.039(7)
C98 0.063(7) 0.107(9) 0.074(7) -0.038(6) 0.011(6) 0.029(6)
C99 0.061(9) 0.029(7) 0.32(3) -0.002(12) 0.056(12) 0.010(7)
C100 0.102(9) 0.106(10) 0.053(6) -0.002(6) 0.028(6) 0.061(8)
C101 0.097(13) 0.073(11) 0.37(3) 0.101(17) 0.102(16) 0.048(11)
C102 0.125(10) 0.095(9) 0.080(8) 0.030(7) 0.068(8) 0.057(8)
C103 0.078(8) 0.069(8) 0.213(14) 0.072(9) 0.077(9) 0.053(7)
C104 0.082(7) 0.064(6) 0.076(7) 0.008(5) 0.048(6) 0.025(5)

loop_
_atom_type_symbol
_atom_type_description
_atom_type_scat_dispersion_real
_atom_type_scat_dispersion_imag
_atom_type_scat_source
C C 0.0033 0.0016 'International Tables Vol C Tables 4.2.6.8 and 6.1.1.4'
H H 0.0000 0.0000 'International Tables Vol C Tables 4.2.6.8 and 6.1.1.4'
Ge Ge 0.1547 1.8001 'International Tables Vol C Tables 4.2.6.8 and 6.1.1.4'
Ir Ir -1.4442 7.9887 'International Tables Vol C Tables 4.2.6.8 and 6.1.1.4'
O O 0.0106 0.0060 'International Tables Vol C Tables 4.2.6.8 and 6.1.1.4'
Cl Cl 0.1484 0.1585 'International Tables Vol C Tables 4.2.6.8 and 6.1.1.4'

loop_
_geom_angle_atom_site_label_1
_geom_angle_atom_site_label_2
_geom_angle_atom_site_label_3
_geom_angle
_geom_angle_site_symmetry_1
_geom_angle_site_symmetry_3
_geom_angle_publ_flag
C19 Ir1 C20 173.9(3) . . ?
C19 Ir1 Ge1 94.89(19) . . ?
C20 Ir1 Ge1 86.62(19) . . ?
C19 Ir1 Ge3 91.44(19) . . ?
C20 Ir1 Ge3 88.12(19) . . ?
Ge1 Ir1 Ge3 168.20(2) . . ?
C19 Ir1 Ge4 84.4(2) . . ?
C20 Ir1 Ge4 89.7(2) . . ?
Ge1 Ir1 Ge4 94.84(2) . . ?
Ge3 Ir1 Ge4 95.68(2) . . ?
C19 Ir1 Ir3 97.1(2) . . ?
C20 Ir1 Ir3 87.60(19) . . ?
Ge1 Ir1 Ir3 114.154(19) . . ?
Ge3 Ir1 Ir3 55.016(17) . . ?
Ge4 Ir1 Ir3 150.63(2) . . ?
C19 Ir1 Ir2 92.54(19) . . ?
C20 Ir1 Ir2 93.14(19) . . ?
Ge1 Ir1 Ir2 55.021(17) . . ?
Ge3 Ir1 Ir2 114.828(18) . . ?
Ge4 Ir1 Ir2 149.42(2) . . ?
Ir3 Ir1 Ir2 59.944(9) . . ?
C29 Ir2 C30 172.0(3) . . ?
C29 Ir2 Ge2 98.6(2) . . ?
C30 Ir2 Ge2 86.9(2) . . ?
C29 Ir2 Ge1 92.9(2) . . ?
C30 Ir2 Ge1 82.8(2) . . ?
Ge2 Ir2 Ge1 164.09(2) . . ?
C29 Ir2 Ge5 82.5(2) . . ?
C30 Ir2 Ge5 91.7(2) . . ?
Ge2 Ir2 Ge5 91.87(2) . . ?
Ge1 Ir2 Ge5 100.55(2) . . ?
C29 Ir2 Ir3 95.0(2) . . ?
C30 Ir2 Ir3 92.9(2) . . ?
Ge2 Ir2 Ir3 55.500(17) . . ?
Ge1 Ir2 Ir3 112.754(18) . . ?
Ge5 Ir2 Ir3 146.69(2) . . ?
C29 Ir2 Ir1 88.8(2) . . ?
C30 Ir2 Ir1 94.0(2) . . ?
Ge2 Ir2 Ir1 114.844(18) . . ?
Ge1 Ir2 Ir1 54.152(16) . . ?
Ge5 Ir2 Ir1 152.91(2) . . ?
Ir3 Ir2 Ir1 59.392(9) . . ?
C40 Ir3 C39 173.5(3) . . ?
C40 Ir3 Ge3 92.10(19) . . ?
C39 Ir3 Ge3 88.2(2) . . ?
C40 Ir3 Ge6 89.4(2) . . ?
C39 Ir3 Ge6 84.1(2) . . ?
Ge3 Ir3 Ge6 95.39(2) . . ?
C40 Ir3 Ge2 90.75(19) . . ?
C39 Ir3 Ge2 89.95(19) . . ?
Ge3 Ir3 Ge2 170.83(2) . . ?
Ge6 Ir3 Ge2 93.35(2) . . ?
C40 Ir3 Ir1 96.6(2) . . ?
C39 Ir3 Ir1 88.9(2) . . ?
Ge3 Ir3 Ir1 55.840(17) . . ?
Ge6 Ir3 Ir1 150.67(2) . . ?
Ge2 Ir3 Ir1 115.157(18) . . ?
C40 Ir3 Ir2 98.8(2) . . ?
C39 Ir3 Ir2 86.9(2) . . ?
Ge3 Ir3 Ir2 116.367(18) . . ?
Ge6 Ir3 Ir2 146.66(2) . . ?
Ge2 Ir3 Ir2 54.543(17) . . ?
Ir1 Ir3 Ir2 60.663(9) . . ?
C10 Ge1 C9 105.5(3) . . ?
C10 Ge1 Ir1 123.9(2) . . ?
C9 Ge1 Ir1 115.2(2) . . ?
C10 Ge1 Ir2 120.11(19) . . ?
C9 Ge1 Ir2 119.1(2) . . ?
Ir1 Ge1 Ir2 70.827(19) . . ?
C11 Ge2 C12 107.3(3) . . ?
C11 Ge2 Ir2 122.1(2) . . ?
C12 Ge2 Ir2 114.3(2) . . ?
C11 Ge2 Ir3 114.6(2) . . ?
C12 Ge2 Ir3 125.5(2) . . ?
Ir2 Ge2 Ir3 69.957(19) . . ?
C13 Ge3 C14 103.4(3) . . ?
C13 Ge3 Ir3 127.5(2) . . ?
C14 Ge3 Ir3 115.1(2) . . ?
C13 Ge3 Ir1 113.07(19) . . ?
C14 Ge3 Ir1 127.9(2) . . ?
Ir3 Ge3 Ir1 69.145(18) . . ?
C16 Ge4 C15 103.3(3) . . ?
C16 Ge4 C17 102.9(3) . . ?
C15 Ge4 C17 103.5(3) . . ?
C16 Ge4 Ir1 115.5(2) . . ?
C15 Ge4 Ir1 115.9(2) . . ?
C17 Ge4 Ir1 114.1(2) . . ?
C21 Ge5 C22 104.6(3) . . ?
C21 Ge5 C18 107.3(3) . . ?
C22 Ge5 C18 100.2(3) . . ?
C21 Ge5 Ir2 109.7(2) . . ?
C22 Ge5 Ir2 120.13(19) . . ?
C18 Ge5 Ir2 113.8(2) . . ?
C23 Ge6 C24 106.0(4) . . ?
C23 Ge6 C25 100.6(3) . . ?
C24 Ge6 C25 104.6(3) . . ?
C23 Ge6 Ir3 113.8(2) . . ?
C24 Ge6 Ir3 111.4(2) . . ?
C25 Ge6 Ir3 119.1(2) . . ?
C33 C9 C37 116.5(6) . . ?
C33 C9 Ge1 120.6(5) . . ?
C37 C9 Ge1 122.9(5) . . ?
C26 C10 C32 116.1(7) . . ?
C26 C10 Ge1 123.3(5) . . ?
C32 C10 Ge1 120.5(5) . . ?
C59 C11 C55 116.5(7) . . ?
C59 C11 Ge2 123.1(6) . . ?
C55 C11 Ge2 120.4(6) . . ?
C54 C12 C50 115.8(7) . . ?
C54 C12 Ge2 120.3(6) . . ?
C50 C12 Ge2 123.8(6) . . ?
C69 C13 C65 116.2(6) . . ?
C69 C13 Ge3 118.1(5) . . ?
C65 C13 Ge3 125.5(5) . . ?
C64 C14 C60 116.4(7) . . ?
C64 C14 Ge3 119.3(5) . . ?
C60 C14 Ge3 124.2(6) . . ?
C80 C15 C84 116.0(8) . . ?
C80 C15 Ge4 121.1(7) . . ?
C84 C15 Ge4 122.8(6) . . ?
C75 C16 C79 117.7(7) . . ?
C75 C16 Ge4 121.8(6) . . ?
C79 C16 Ge4 120.3(5) . . ?
C70 C17 C74 117.5(8) . . ?
C70 C17 Ge4 122.6(6) . . ?
C74 C17 Ge4 119.9(6) . . ?
C96 C18 C104 114.8(8) . . ?
C96 C18 Ge5 123.3(6) . . ?
C104 C18 Ge5 121.8(6) . . ?
O11 C19 Ir1 179.7(6) . . ?
O12 C20 Ir1 179.1(7) . . ?
C38 C21 C44 117.6(7) . . ?
C38 C21 Ge5 122.9(6) . . ?
C44 C21 Ge5 119.5(6) . . ?
C49 C22 C45 116.3(7) . . ?
C49 C22 Ge5 121.9(6) . . ?
C45 C22 Ge5 121.3(6) . . ?
C95 C23 C103 117.5(10) . . ?
C95 C23 Ge6 122.4(7) . . ?
C103 C23 Ge6 120.0(9) . . ?
C85 C24 C89 115.9(9) . . ?
C85 C24 Ge6 122.6(8) . . ?
C89 C24 Ge6 121.4(7) . . ?
C94 C25 C90 117.3(7) . . ?
C94 C25 Ge6 124.6(6) . . ?
C90 C25 Ge6 117.7(6) . . ?
C27 C26 C10 121.7(7) . . ?
C28 C27 C26 120.3(8) . . ?
C27 C28 C31 119.0(8) . . ?
O21 C29 Ir2 177.8(7) . . ?
O22 C30 Ir2 178.3(7) . . ?
C32 C31 C28 121.0(8) . . ?
C31 C32 C10 121.7(8) . . ?
C34 C33 C9 121.7(7) . . ?
C35 C34 C33 120.5(8) . . ?
C34 C35 C36 119.2(8) . . ?
C37 C36 C35 120.3(8) . . ?
C36 C37 C9 121.8(7) . . ?
C21 C38 C41 121.4(9) . . ?
O31 C39 Ir3 178.4(6) . . ?
O32 C40 Ir3 178.5(6) . . ?
C42 C41 C38 120.2(9) . . ?
C43 C42 C41 120.1(9) . . ?
C42 C43 C44 120.2(9) . . ?
C43 C44 C21 120.6(8) . . ?
C46 C45 C22 121.1(8) . . ?
C47 C46 C45 120.2(9) . . ?
C46 C47 C48 120.2(9) . . ?
C47 C48 C49 119.9(9) . . ?
C48 C49 C22 122.3(8) . . ?
C51 C50 C12 122.5(8) . . ?
C52 C51 C50 119.3(8) . . ?
C53 C52 C51 119.1(8) . . ?
C54 C53 C52 120.7(8) . . ?
C53 C54 C12 122.4(8) . . ?
C56 C55 C11 120.3(9) . . ?
C57 C56 C55 120.8(11) . . ?
C58 C57 C56 119.6(10) . . ?
C57 C58 C59 120.0(10) . . ?
C58 C59 C11 122.6(9) . . ?
C61 C60 C14 122.2(7) . . ?
C60 C61 C62 119.9(8) . . ?
C63 C62 C61 118.9(8) . . ?
C64 C63 C62 121.2(8) . . ?
C63 C64 C14 121.3(7) . . ?
C66 C65 C13 122.3(7) . . ?
C65 C66 C67 119.0(7) . . ?
C68 C67 C66 120.5(7) . . ?
C67 C68 C69 119.4(7) . . ?
C13 C69 C68 122.6(7) . . ?
C71 C70 C17 120.3(10) . . ?
C72 C71 C70 121.7(11) . . ?
C73 C72 C71 119.0(10) . . ?
C72 C73 C74 122.5(11) . . ?
C73 C74 C17 119.0(10) . . ?
C16 C75 C76 120.3(8) . . ?
C77 C76 C75 121.5(9) . . ?
C76 C77 C78 119.5(8) . . ?
C77 C78 C79 120.1(8) . . ?
C78 C79 C16 120.8(8) . . ?
C81 C80 C15 120.8(9) . . ?
C82 C81 C80 121.4(10) . . ?
C81 C82 C83 120.2(10) . . ?
C82 C83 C84 118.8(10) . . ?
C15 C84 C83 122.9(8) . . ?
C86 C85 C24 122.5(12) . . ?
C87 C86 C85 120.0(13) . . ?
C86 C87 C88 121.0(12) . . ?
C87 C88 C89 118.9(12) . . ?
C24 C89 C88 121.6(10) . . ?
C91 C90 C25 121.2(9) . . ?
C90 C91 C92 121.2(9) . . ?
C93 C92 C91 118.9(9) . . ?
C92 C93 C94 120.2(9) . . ?
C25 C94 C93 121.1(8) . . ?
C23 C95 C97 122.3(12) . . ?
C18 C96 C98 122.0(9) . . ?
C95 C97 C99 116.8(14) . . ?
C100 C98 C96 121.6(10) . . ?
C101 C99 C97 121.5(15) . . ?
C98 C100 C102 118.8(10) . . ?
C99 C101 C103 120.9(19) . . ?
C100 C102 C104 120.4(10) . . ?
C101 C103 C23 120.9(15) . . ?
C18 C104 C102 122.2(10) . . ?
Cl2 Cl2 C1 92.1(15) 2_755 . ?
Cl2 Cl2 C1 52.5(10) 2_755 2_755 ?
C1 Cl2 C1 144.5(8) . 2_755 ?
Cl2 C1 Cl1 116.1(15) . . ?
Cl2 C1 Cl2 35.5(8) . 2_755 ?
Cl1 C1 Cl2 139.6(16) . 2_755 ?

loop_
_geom_bond_atom_site_label_1
_geom_bond_atom_site_label_2
_geom_bond_distance
_geom_bond_site_symmetry_2
_geom_bond_publ_flag
Ir1 C19 1.908(7) . ?
Ir1 C20 1.922(7) . ?
Ir1 Ge1 2.5182(7) . ?
Ir1 Ge3 2.5653(7) . ?
Ir1 Ge4 2.5754(7) . ?
Ir1 Ir3 2.8971(4) . ?
Ir1 Ir2 2.9344(4) . ?
Ir2 C29 1.905(8) . ?
Ir2 C30 1.905(7) . ?
Ir2 Ge2 2.5261(7) . ?
Ir2 Ge1 2.5455(7) . ?
Ir2 Ge5 2.5959(7) . ?
Ir2 Ir3 2.9135(4) . ?
Ir3 C40 1.880(7) . ?
Ir3 C39 1.929(7) . ?
Ir3 Ge3 2.5400(7) . ?
Ir3 Ge6 2.5534(8) . ?
Ir3 Ge2 2.5559(7) . ?
Ge1 C10 1.944(7) . ?
Ge1 C9 1.970(7) . ?
Ge2 C11 1.957(7) . ?
Ge2 C12 1.981(7) . ?
Ge3 C13 1.953(7) . ?
Ge3 C14 1.972(7) . ?
Ge4 C16 1.981(7) . ?
Ge4 C15 1.984(8) . ?
Ge4 C17 1.986(7) . ?
Ge5 C21 1.956(7) . ?
Ge5 C22 1.981(7) . ?
Ge5 C18 1.998(7) . ?
Ge6 C23 1.958(9) . ?
Ge6 C24 1.968(8) . ?
Ge6 C25 1.973(7) . ?
O11 C19 1.128(7) . ?
O12 C20 1.121(7) . ?
O21 C29 1.137(8) . ?
O22 C30 1.131(8) . ?
O31 C39 1.119(7) . ?
O32 C40 1.140(7) . ?
C9 C33 1.383(9) . ?
C9 C37 1.394(9) . ?
C10 C26 1.393(10) . ?
C10 C32 1.404(9) . ?
C11 C59 1.383(11) . ?
C11 C55 1.388(11) . ?
C12 C54 1.379(10) . ?
C12 C50 1.384(10) . ?
C13 C69 1.388(9) . ?
C13 C65 1.407(9) . ?
C14 C64 1.388(10) . ?
C14 C60 1.394(9) . ?
C15 C80 1.387(10) . ?
C15 C84 1.389(11) . ?
C16 C75 1.379(10) . ?
C16 C79 1.400(10) . ?
C17 C70 1.376(11) . ?
C17 C74 1.389(11) . ?
C18 C96 1.367(11) . ?
C18 C104 1.375(10) . ?
C21 C38 1.367(10) . ?
C21 C44 1.411(10) . ?
C22 C49 1.398(10) . ?
C22 C45 1.403(10) . ?
C23 C95 1.362(13) . ?
C23 C103 1.400(13) . ?
C24 C85 1.381(12) . ?
C24 C89 1.382(12) . ?
C25 C94 1.374(10) . ?
C25 C90 1.392(10) . ?
C26 C27 1.387(10) . ?
C27 C28 1.368(12) . ?
C28 C31 1.375(11) . ?
C31 C32 1.363(10) . ?
C33 C34 1.382(10) . ?
C34 C35 1.362(11) . ?
C35 C36 1.375(11) . ?
C36 C37 1.372(10) . ?
C38 C41 1.389(11) . ?
C41 C42 1.376(13) . ?
C42 C43 1.353(13) . ?
C43 C44 1.396(10) . ?
C45 C46 1.390(11) . ?
C46 C47 1.368(13) . ?
C47 C48 1.370(13) . ?
C48 C49 1.372(11) . ?
C50 C51 1.381(11) . ?
C51 C52 1.371(12) . ?
C52 C53 1.368(12) . ?
C53 C54 1.357(11) . ?
C55 C56 1.386(12) . ?
C56 C57 1.373(15) . ?
C57 C58 1.340(15) . ?
C58 C59 1.374(11) . ?
C60 C61 1.371(10) . ?
C61 C62 1.374(12) . ?
C62 C63 1.372(11) . ?
C63 C64 1.368(10) . ?
C65 C66 1.384(10) . ?
C66 C67 1.392(11) . ?
C67 C68 1.371(11) . ?
C68 C69 1.391(10) . ?
C70 C71 1.370(12) . ?
C71 C72 1.331(15) . ?
C72 C73 1.322(16) . ?
C73 C74 1.380(14) . ?
C75 C76 1.384(11) . ?
C76 C77 1.347(12) . ?
C77 C78 1.376(12) . ?
C78 C79 1.378(10) . ?
C80 C81 1.385(12) . ?
C81 C82 1.350(14) . ?
C82 C83 1.356(13) . ?
C83 C84 1.391(11) . ?
C85 C86 1.357(15) . ?
C86 C87 1.344(19) . ?
C87 C88 1.349(17) . ?
C88 C89 1.394(13) . ?
C90 C91 1.360(11) . ?
C91 C92 1.379(13) . ?
C92 C93 1.353(13) . ?
C93 C94 1.403(11) . ?
C95 C97 1.389(14) . ?
C96 C98 1.379(12) . ?
C97 C99 1.41(2) . ?
C98 C100 1.320(14) . ?
C99 C101 1.32(3) . ?
C100 C102 1.341(14) . ?
C101 C103 1.357(18) . ?
C102 C104 1.383(12) . ?
Cl1 C1 1.704(17) . ?
Cl2 Cl2 1.211(19) 2_755 ?
Cl2 C1 1.655(17) . ?
Cl2 C1 2.09(3) 2_755 ?
C1 Cl2 2.09(3) 2_755 ?
